data_4105372
loop_
_publ_author_name
'Morris Markert'
'Ulf Scheffler'
'Rainer Mahrwald'

_publ_section_title
;
 Asymmetric Histidine-Catalyzed Cross-Aldol Reactions of Enolizable
 Aldehydes: Access to Defined Configured Quaternary Stereogenic Centers
;
_journal_name_full 'Journal of the American Chemical Society'
_journal_page_first 16642
_journal_page_last 16643
_journal_paper_doi 10.1021/ja907054y
_journal_volume 131
_journal_year 2009
_chemical_absolute_configuration rm
_chemical_formula_moiety 'C12 H22 O6'
_chemical_formula_sum 'C12 H22 O6'
_chemical_formula_weight 262.30
_chemical_name_systematic
; 
 (S)-((R)-2,2-dimethyl-1,3-dioxalan-4-yl)((S)-4-(hydroxymethyl)2,2-
dimethyl-1,3-dioxolan-4-yl)methanol 
;
_space_group_IT_number 4
_symmetry_cell_setting monoclinic
_symmetry_space_group_name_Hall 'P 2yb'
_symmetry_space_group_name_H-M 'P 1 21 1'
_atom_sites_solution_hydrogens geom
_atom_sites_solution_primary direct
_atom_sites_solution_secondary difmap
_audit_creation_method SHELXL-97
_cell_angle_alpha 90.00
_cell_angle_beta 93.479(14)
_cell_angle_gamma 90.00
_cell_formula_units_Z 4
_cell_length_a 8.0425(13)
_cell_length_b 6.6274(8)
_cell_length_c 25.446(5)
_cell_measurement_reflns_used 2000
_cell_measurement_temperature 100(2)
_cell_measurement_theta_max 25
_cell_measurement_theta_min 5
_cell_volume 1353.8(4)
_computing_cell_refinement 'X-AREA (Stoe & Cie, 2002)'
_computing_data_collection 'X-AREA (Stoe & Cie, 2002)'
_computing_data_reduction 'X-RED (Stoe & Cie, 2002)'
_computing_molecular_graphics 'DIAMOND (Brandenburg & Berndt, 1999)'
_computing_publication_material 'SHELXL97 (Sheldrick, 1997)'
_computing_structure_refinement 'SHELXL97 (Sheldrick, 1997)'
_computing_structure_solution 'SIR2004 (Burla et al., 2005)'
_diffrn_ambient_temperature 100(2)
_diffrn_detector_area_resol_mean 6.67
_diffrn_measured_fraction_theta_full 0.880
_diffrn_measured_fraction_theta_max 0.880
_diffrn_measurement_device 'Stoe IPDS-2t diffractometer'
_diffrn_measurement_method '\w-rotation,\w-incr.=1\%,266 exposures'
_diffrn_radiation_collimation '0.5 mm diameter monocapillary'
_diffrn_radiation_monochromator 'planar graphite'
_diffrn_radiation_source 'long fine focus sealed X-ray tube'
_diffrn_radiation_type MoK\a
_diffrn_radiation_wavelength 0.71073
_diffrn_reflns_av_R_equivalents 0.1849
_diffrn_reflns_av_sigmaI/netI 0.1042
_diffrn_reflns_limit_h_max 9
_diffrn_reflns_limit_h_min -9
_diffrn_reflns_limit_k_max 8
_diffrn_reflns_limit_k_min -7
_diffrn_reflns_limit_l_max 31
_diffrn_reflns_limit_l_min -31
_diffrn_reflns_number 20740
_diffrn_reflns_theta_full 25.98
_diffrn_reflns_theta_max 25.98
_diffrn_reflns_theta_min 2.41
_diffrn_standards_decay_% 0
_diffrn_standards_interval_count 0
_diffrn_standards_interval_time 0
_diffrn_standards_number 0
_exptl_absorpt_coefficient_mu 0.102
_exptl_absorpt_correction_T_max 0.9939
_exptl_absorpt_correction_T_min 0.9506
_exptl_absorpt_correction_type none
_exptl_crystal_colour white
_exptl_crystal_density_diffrn 1.287
_exptl_crystal_density_method none
_exptl_crystal_description needle
_exptl_crystal_F_000 568
_exptl_crystal_size_max 0.50
_exptl_crystal_size_mid 0.08
_exptl_crystal_size_min 0.06
_refine_diff_density_max 0.646
_refine_diff_density_min -0.345
_refine_diff_density_rms 0.110
_refine_ls_abs_structure_details 'Flack H D (1983), Acta Cryst. A39, 876-881'
_refine_ls_abs_structure_Flack -0.8(16)
_refine_ls_extinction_coef 0.005(4)
_refine_ls_extinction_expression Fc^*^=kFc[1+0.001xFc^2^\l^3^/sin(2\q)]^-1/4^
_refine_ls_extinction_method SHELXL
_refine_ls_goodness_of_fit_ref 0.993
_refine_ls_hydrogen_treatment constr
_refine_ls_matrix_type full
_refine_ls_number_parameters 338
_refine_ls_number_reflns 4172
_refine_ls_number_restraints 1
_refine_ls_restrained_S_all 0.993
_refine_ls_R_factor_all 0.1142
_refine_ls_R_factor_gt 0.0883
_refine_ls_shift/su_max 0.000
_refine_ls_shift/su_mean 0.000
_refine_ls_structure_factor_coef Fsqd
_refine_ls_weighting_details 'calc w=1/[\s^2^(Fo^2^)+(0.1566P)^2^] where P=(Fo^2^+2Fc^2^)/3'
_refine_ls_weighting_scheme calc
_refine_ls_wR_factor_gt 0.2102
_refine_ls_wR_factor_ref 0.2329
_reflns_number_gt 2879
_reflns_number_total 4172
_reflns_threshold_expression I>2sigma(I)
_cod_data_source_file ja907054y_si_005.cif
_cod_data_source_block reduced_hemiacetal_8
_cod_original_sg_symbol_H-M 'P 21'
_cod_database_code 4105372

loop_
_symmetry_equiv_pos_as_xyz
'x, y, z'
'-x, y+1/2, -z'

loop_
_atom_site_label
_atom_site_type_symbol
_atom_site_fract_x
_atom_site_fract_y
_atom_site_fract_z
_atom_site_U_iso_or_equiv
_atom_site_adp_type
_atom_site_occupancy
_atom_site_symmetry_multiplicity
_atom_site_calc_flag
_atom_site_refinement_flags
C1 C 0.3200(7) 0.2789(7) 0.61229(16) 0.0247(10) Uani 1 1 d .
H1 H 0.3675 0.2511 0.6488 0.030 Uiso 1 1 calc R
C2 C 0.1638(7) 0.4145(8) 0.61312(18) 0.0279(11) Uani 1 1 d .
H2B H 0.1318 0.4369 0.6496 0.033 Uiso 1 1 calc R
H2A H 0.1835 0.5468 0.5965 0.033 Uiso 1 1 calc R
C3 C 0.0822(7) 0.0986(8) 0.58772(17) 0.0283(11) Uani 1 1 d .
C4 C 0.0273(9) 0.0073(10) 0.6390(2) 0.0407(15) Uani 1 1 d .
H4A H -0.0946 0.0082 0.6388 0.061 Uiso 1 1 calc R
H4B H 0.0736 0.0869 0.6689 0.061 Uiso 1 1 calc R
H4C H 0.0678 -0.1319 0.6423 0.061 Uiso 1 1 calc R
C5 C 0.0116(8) -0.0154(9) 0.53993(19) 0.0349(12) Uani 1 1 d .
H5A H 0.0533 0.0444 0.5080 0.052 Uiso 1 1 calc R
H5B H -0.1102 -0.0073 0.5382 0.052 Uiso 1 1 calc R
H5C H 0.0461 -0.1570 0.5425 0.052 Uiso 1 1 calc R
C6 C 0.4502(6) 0.3698(7) 0.57864(17) 0.0244(10) Uani 1 1 d .
H6 H 0.3936 0.4172 0.5448 0.029 Uiso 1 1 calc R
C7 C 0.5416(7) 0.5492(8) 0.60524(16) 0.0263(11) Uani 1 1 d .
C8 C 0.7008(7) 0.4906(9) 0.63659(17) 0.0320(12) Uani 1 1 d .
H8A H 0.6910 0.3551 0.6525 0.038 Uiso 1 1 calc R
H8B H 0.7974 0.4921 0.6143 0.038 Uiso 1 1 calc R
C9 C 0.5488(7) 0.6797(8) 0.69097(17) 0.0272(11) Uani 1 1 d .
C10 C 0.5763(7) 0.7093(8) 0.56387(18) 0.0295(12) Uani 1 1 d .
H10A H 0.6384 0.8229 0.5810 0.035 Uiso 1 1 calc R
H10B H 0.6467 0.6501 0.5373 0.035 Uiso 1 1 calc R
C11 C 0.5346(8) 0.9021(9) 0.7049(2) 0.0348(12) Uani 1 1 d .
H11A H 0.4204 0.9318 0.7139 0.052 Uiso 1 1 calc R
H11B H 0.5625 0.9845 0.6747 0.052 Uiso 1 1 calc R
H11C H 0.6119 0.9332 0.7351 0.052 Uiso 1 1 calc R
C12 C 0.5022(8) 0.5398(9) 0.73497(18) 0.0354(13) Uani 1 1 d .
H12A H 0.5206 0.3995 0.7246 0.053 Uiso 1 1 calc R
H12B H 0.3845 0.5590 0.7417 0.053 Uiso 1 1 calc R
H12C H 0.5713 0.5706 0.7670 0.053 Uiso 1 1 calc R
C13 C 0.1913(6) 0.4577(7) 0.88874(16) 0.0211(9) Uani 1 1 d .
H13 H 0.1443 0.4293 0.8522 0.025 Uiso 1 1 calc R
C14 C 0.3466(6) 0.5906(8) 0.88727(18) 0.0262(10) Uani 1 1 d .
H14A H 0.3750 0.6156 0.8505 0.031 Uiso 1 1 calc R
H14B H 0.3290 0.7218 0.9047 0.031 Uiso 1 1 calc R
C15 C 0.4277(7) 0.2738(8) 0.91127(19) 0.0289(11) Uani 1 1 d .
C16 C 0.4736(8) 0.1812(10) 0.8587(2) 0.0411(15) Uani 1 1 d .
H16A H 0.5951 0.1744 0.8577 0.062 Uiso 1 1 calc R
H16B H 0.4281 0.2651 0.8295 0.062 Uiso 1 1 calc R
H16C H 0.4268 0.0449 0.8553 0.062 Uiso 1 1 calc R
C17 C 0.5015(8) 0.1591(10) 0.9582(2) 0.0369(13) Uani 1 1 d .
H17A H 0.4642 0.2196 0.9906 0.055 Uiso 1 1 calc R
H17B H 0.6234 0.1648 0.9585 0.055 Uiso 1 1 calc R
H17C H 0.4651 0.0181 0.9559 0.055 Uiso 1 1 calc R
C18 C 0.0587(6) 0.5497(7) 0.92158(16) 0.0225(10) Uani 1 1 d .
H18 H 0.1135 0.5957 0.9558 0.027 Uiso 1 1 calc R
C19 C -0.0305(6) 0.7307(7) 0.89502(17) 0.0225(10) Uani 1 1 d .
C20 C -0.1840(6) 0.6674(8) 0.86066(17) 0.0267(11) Uani 1 1 d .
H20B H -0.1681 0.5331 0.8447 0.032 Uiso 1 1 calc R
H20A H -0.2846 0.6639 0.8812 0.032 Uiso 1 1 calc R
C21 C -0.0310(6) 0.8675(8) 0.80949(17) 0.0260(11) Uani 1 1 d .
C22 C -0.0721(7) 0.8877(8) 0.93593(17) 0.0275(11) Uani 1 1 d .
H22A H -0.1353 0.9996 0.9184 0.033 Uiso 1 1 calc R
H22B H -0.1435 0.8256 0.9618 0.033 Uiso 1 1 calc R
C23 C -0.0205(8) 1.0888(8) 0.79652(19) 0.0336(12) Uani 1 1 d .
H23A H 0.0944 1.1231 0.7893 0.050 Uiso 1 1 calc R
H23B H -0.0547 1.1686 0.8264 0.050 Uiso 1 1 calc R
H23C H -0.0944 1.1186 0.7654 0.050 Uiso 1 1 calc R
C24 C 0.0295(7) 0.7340(9) 0.76551(18) 0.0333(12) Uani 1 1 d .
H24A H -0.0396 0.7578 0.7331 0.050 Uiso 1 1 calc R
H24B H 0.0212 0.5919 0.7757 0.050 Uiso 1 1 calc R
H24C H 0.1458 0.7666 0.7596 0.050 Uiso 1 1 calc R
O1 O 0.2598(5) 0.0975(5) 0.58723(12) 0.0282(9) Uani 1 1 d .
O2 O 0.0390(5) 0.3033(6) 0.58354(13) 0.0318(9) Uani 1 1 d .
O3 O 0.5712(5) 0.2198(5) 0.56690(13) 0.0283(9) Uani 1 1 d .
H3 H 0.5262 0.1054 0.5661 0.042 Uiso 1 1 calc R
O4 O 0.4429(4) 0.6380(6) 0.64471(11) 0.0248(8) Uani 1 1 d .
O5 O 0.7151(5) 0.6449(6) 0.67626(12) 0.0319(9) Uani 1 1 d .
O6 O 0.4262(5) 0.7831(6) 0.53849(12) 0.0300(9) Uani 1 1 d .
H6Y H 0.3920 0.8823 0.5553 0.045 Uiso 1 1 calc R
O7 O 0.2495(4) 0.2770(5) 0.91346(12) 0.0259(8) Uani 1 1 d .
O8 O 0.4752(4) 0.4779(6) 0.91516(14) 0.0306(8) Uani 1 1 d .
O9 O -0.0621(5) 0.4010(5) 0.93223(12) 0.0259(8) Uani 1 1 d .
H9 H -0.0762 0.3990 0.9647 0.039 Uiso 1 1 calc R
O10 O 0.0719(5) 0.8244(5) 0.85696(11) 0.0249(8) Uani 1 1 d .
O11 O -0.1964(5) 0.8214(6) 0.82152(12) 0.0285(8) Uani 1 1 d .
O12 O 0.0728(5) 0.9647(5) 0.96225(11) 0.0274(8) Uani 1 1 d .
H12Y H 0.1012 1.0716 0.9475 0.041 Uiso 1 1 calc R

loop_
_atom_site_aniso_label
_atom_site_aniso_U_11
_atom_site_aniso_U_22
_atom_site_aniso_U_33
_atom_site_aniso_U_23
_atom_site_aniso_U_13
_atom_site_aniso_U_12
C1 0.030(3) 0.014(3) 0.030(2) 0.0013(16) 0.0016(17) 0.001(2)
C2 0.025(3) 0.019(3) 0.040(2) -0.0016(17) 0.0022(18) -0.001(2)
C3 0.029(3) 0.024(3) 0.032(2) -0.0017(18) 0.0002(17) -0.003(2)
C4 0.051(4) 0.032(4) 0.040(3) -0.001(2) 0.015(2) -0.009(3)
C5 0.037(3) 0.025(3) 0.042(3) -0.006(2) -0.001(2) -0.009(3)
C6 0.026(3) 0.016(3) 0.032(2) 0.0014(17) 0.0039(16) 0.002(2)
C7 0.029(3) 0.025(3) 0.025(2) -0.0014(17) 0.0092(17) 0.000(2)
C8 0.032(3) 0.031(3) 0.034(2) -0.0058(19) 0.0017(18) 0.003(3)
C9 0.026(3) 0.024(3) 0.032(2) -0.0013(17) -0.0009(17) 0.002(2)
C10 0.036(3) 0.021(3) 0.033(2) -0.0019(17) 0.0053(18) -0.001(2)
C11 0.034(3) 0.030(3) 0.040(3) -0.011(2) -0.0027(19) -0.001(2)
C12 0.045(4) 0.030(3) 0.031(2) 0.000(2) 0.004(2) 0.002(3)
C13 0.015(2) 0.012(2) 0.036(2) 0.0033(16) 0.0019(15) -0.0004(19)
C14 0.021(3) 0.014(3) 0.043(2) 0.0037(17) 0.0039(17) 0.003(2)
C15 0.023(3) 0.020(3) 0.045(3) 0.0009(19) 0.0056(18) 0.007(2)
C16 0.048(4) 0.030(3) 0.047(3) 0.002(2) 0.018(2) 0.009(3)
C17 0.037(3) 0.028(3) 0.045(3) 0.003(2) -0.006(2) 0.005(3)
C18 0.025(3) 0.012(2) 0.030(2) -0.0026(16) 0.0022(16) -0.001(2)
C19 0.016(2) 0.018(3) 0.034(2) 0.0023(17) 0.0065(16) -0.005(2)
C20 0.023(3) 0.024(3) 0.033(2) 0.0037(18) 0.0014(17) -0.001(2)
C21 0.022(3) 0.023(3) 0.033(2) 0.0025(18) -0.0003(17) 0.000(2)
C22 0.029(3) 0.019(3) 0.035(2) 0.0011(18) 0.0067(18) 0.001(2)
C23 0.040(3) 0.022(3) 0.039(2) 0.0026(19) -0.0001(19) 0.000(2)
C24 0.037(3) 0.029(3) 0.034(2) -0.002(2) 0.005(2) 0.000(3)
O1 0.023(2) 0.020(2) 0.0412(18) -0.0054(13) 0.0018(13) 0.0013(16)
O2 0.026(2) 0.028(2) 0.0411(19) -0.0005(14) -0.0013(13) 0.0019(17)
O3 0.034(2) 0.016(2) 0.0356(17) -0.0016(13) 0.0040(14) 0.0052(15)
O4 0.026(2) 0.021(2) 0.0272(16) -0.0037(12) 0.0033(12) 0.0017(16)
O5 0.027(2) 0.031(2) 0.0375(18) -0.0075(15) -0.0013(13) 0.0018(18)
O6 0.039(2) 0.021(2) 0.0293(17) -0.0003(12) 0.0033(13) 0.0048(17)
O7 0.022(2) 0.014(2) 0.0417(18) 0.0037(13) 0.0035(13) 0.0018(16)
O8 0.0161(19) 0.021(2) 0.054(2) 0.0052(14) -0.0014(13) -0.0007(16)
O9 0.029(2) 0.017(2) 0.0329(17) 0.0002(12) 0.0081(13) -0.0060(16)
O10 0.026(2) 0.021(2) 0.0274(16) 0.0036(12) 0.0014(12) -0.0039(16)
O11 0.027(2) 0.021(2) 0.0365(17) 0.0057(13) -0.0016(12) -0.0019(16)
O12 0.035(2) 0.0141(19) 0.0330(16) 0.0004(12) 0.0049(13) -0.0044(15)

loop_
_atom_type_symbol
_atom_type_description
_atom_type_scat_dispersion_real
_atom_type_scat_dispersion_imag
_atom_type_scat_source
C C 0.0033 0.0016 'International Tables Vol C Tables 4.2.6.8 and 6.1.1.4'
H H 0.0000 0.0000 'International Tables Vol C Tables 4.2.6.8 and 6.1.1.4'
O O 0.0106 0.0060 'International Tables Vol C Tables 4.2.6.8 and 6.1.1.4'

loop_
_geom_angle_atom_site_label_1
_geom_angle_atom_site_label_2
_geom_angle_atom_site_label_3
_geom_angle
O1 C1 C6 108.0(4)
O1 C1 C2 104.0(4)
C6 C1 C2 111.5(4)
O1 C1 H1 111.1
C6 C1 H1 111.1
C2 C1 H1 111.1
O2 C2 C1 103.8(4)
O2 C2 H2B 111.0
C1 C2 H2B 111.0
O2 C2 H2A 111.0
C1 C2 H2A 111.0
H2B C2 H2A 109.0
O2 C3 O1 104.3(4)
O2 C3 C5 110.1(4)
O1 C3 C5 108.5(4)
O2 C3 C4 111.4(4)
O1 C3 C4 110.2(4)
C5 C3 C4 112.0(5)
C3 C4 H4A 109.5
C3 C4 H4B 109.5
H4A C4 H4B 109.5
C3 C4 H4C 109.5
H4A C4 H4C 109.5
H4B C4 H4C 109.5
C3 C5 H5A 109.5
C3 C5 H5B 109.5
H5A C5 H5B 109.5
C3 C5 H5C 109.5
H5A C5 H5C 109.5
H5B C5 H5C 109.5
O3 C6 C1 110.0(4)
O3 C6 C7 108.4(4)
C1 C6 C7 112.8(4)
O3 C6 H6 108.5
C1 C6 H6 108.5
C7 C6 H6 108.5
O4 C7 C8 102.8(3)
O4 C7 C10 109.1(4)
C8 C7 C10 110.9(5)
O4 C7 C6 110.7(4)
C8 C7 C6 113.6(4)
C10 C7 C6 109.6(4)
O5 C8 C7 102.5(4)
O5 C8 H8A 111.3
C7 C8 H8A 111.3
O5 C8 H8B 111.3
C7 C8 H8B 111.3
H8A C8 H8B 109.2
O5 C9 O4 105.8(3)
O5 C9 C12 111.8(4)
O4 C9 C12 109.0(4)
O5 C9 C11 107.6(5)
O4 C9 C11 109.1(4)
C12 C9 C11 113.2(4)
O6 C10 C7 111.4(4)
O6 C10 H10A 109.3
C7 C10 H10A 109.3
O6 C10 H10B 109.3
C7 C10 H10B 109.3
H10A C10 H10B 108.0
C9 C11 H11A 109.5
C9 C11 H11B 109.5
H11A C11 H11B 109.5
C9 C11 H11C 109.5
H11A C11 H11C 109.5
H11B C11 H11C 109.5
C9 C12 H12A 109.5
C9 C12 H12B 109.5
H12A C12 H12B 109.5
C9 C12 H12C 109.5
H12A C12 H12C 109.5
H12B C12 H12C 109.5
O7 C13 C18 108.6(3)
O7 C13 C14 104.4(4)
C18 C13 C14 112.5(4)
O7 C13 H13 110.4
C18 C13 H13 110.4
C14 C13 H13 110.4
O8 C14 C13 104.7(4)
O8 C14 H14A 110.8
C13 C14 H14A 110.8
O8 C14 H14B 110.8
C13 C14 H14B 110.8
H14A C14 H14B 108.9
O8 C15 O7 104.5(4)
O8 C15 C17 109.7(5)
O7 C15 C17 108.8(4)
O8 C15 C16 111.5(4)
O7 C15 C16 109.4(4)
C17 C15 C16 112.6(5)
C15 C16 H16A 109.5
C15 C16 H16B 109.5
H16A C16 H16B 109.5
C15 C16 H16C 109.5
H16A C16 H16C 109.5
H16B C16 H16C 109.5
C15 C17 H17A 109.5
C15 C17 H17B 109.5
H17A C17 H17B 109.5
C15 C17 H17C 109.5
H17A C17 H17C 109.5
H17B C17 H17C 109.5
O9 C18 C13 109.7(4)
O9 C18 C19 108.6(4)
C13 C18 C19 113.3(4)
O9 C18 H18 108.4
C13 C18 H18 108.4
C19 C18 H18 108.4
O10 C19 C22 108.8(4)
O10 C19 C20 102.0(3)
C22 C19 C20 112.0(4)
O10 C19 C18 111.1(4)
C22 C19 C18 110.5(4)
C20 C19 C18 112.2(4)
O11 C20 C19 102.9(4)
O11 C20 H20B 111.2
C19 C20 H20B 111.2
O11 C20 H20A 111.2
C19 C20 H20A 111.2
H20B C20 H20A 109.1
O11 C21 O10 105.9(3)
O11 C21 C23 108.9(4)
O10 C21 C23 109.7(4)
O11 C21 C24 112.2(4)
O10 C21 C24 107.7(4)
C23 C21 C24 112.2(4)
O12 C22 C19 111.3(4)
O12 C22 H22A 109.4
C19 C22 H22A 109.4
O12 C22 H22B 109.4
C19 C22 H22B 109.4
H22A C22 H22B 108.0
C21 C23 H23A 109.5
C21 C23 H23B 109.5
H23A C23 H23B 109.5
C21 C23 H23C 109.5
H23A C23 H23C 109.5
H23B C23 H23C 109.5
C21 C24 H24A 109.5
C21 C24 H24B 109.5
H24A C24 H24B 109.5
C21 C24 H24C 109.5
H24A C24 H24C 109.5
H24B C24 H24C 109.5
C3 O1 C1 107.6(4)
C3 O2 C2 107.3(4)
C6 O3 H3 109.5
C9 O4 C7 108.9(4)
C9 O5 C8 105.2(4)
C10 O6 H6Y 109.5
C13 O7 C15 107.3(4)
C15 O8 C14 106.4(4)
C18 O9 H9 109.5
C19 O10 C21 108.8(4)
C21 O11 C20 106.2(4)
C22 O12 H12Y 109.5

loop_
_geom_bond_atom_site_label_1
_geom_bond_atom_site_label_2
_geom_bond_distance
C1 O1 1.431(6)
C1 C6 1.517(6)
C1 C2 1.546(7)
C1 H1 1.0000
C2 O2 1.423(6)
C2 H2B 0.9900
C2 H2A 0.9900
C3 O2 1.403(7)
C3 O1 1.429(6)
C3 C5 1.513(7)
C3 C4 1.528(7)
C4 H4A 0.9800
C4 H4B 0.9800
C4 H4C 0.9800
C5 H5A 0.9800
C5 H5B 0.9800
C5 H5C 0.9800
C6 O3 1.436(6)
C6 C7 1.534(7)
C6 H6 1.0000
C7 O4 1.443(5)
C7 C8 1.517(7)
C7 C10 1.532(7)
C8 O5 1.437(6)
C8 H8A 0.9900
C8 H8B 0.9900
C9 O5 1.429(6)
C9 O4 1.437(6)
C9 C12 1.518(7)
C9 C11 1.522(8)
C10 O6 1.421(6)
C10 H10A 0.9900
C10 H10B 0.9900
C11 H11A 0.9800
C11 H11B 0.9800
C11 H11C 0.9800
C12 H12A 0.9800
C12 H12B 0.9800
C12 H12C 0.9800
C13 O7 1.419(6)
C13 C18 1.521(6)
C13 C14 1.530(7)
C13 H13 1.0000
C14 O8 1.429(6)
C14 H14A 0.9900
C14 H14B 0.9900
C15 O8 1.407(7)
C15 O7 1.437(6)
C15 C17 1.507(7)
C15 C16 1.537(7)
C16 H16A 0.9800
C16 H16B 0.9800
C16 H16C 0.9800
C17 H17A 0.9800
C17 H17B 0.9800
C17 H17C 0.9800
C18 O9 1.422(6)
C18 C19 1.534(7)
C18 H18 1.0000
C19 O10 1.448(5)
C19 C22 1.523(6)
C19 C20 1.528(6)
C20 O11 1.425(6)
C20 H20B 0.9900
C20 H20A 0.9900
C21 O11 1.417(6)
C21 O10 1.451(6)
C21 C23 1.507(7)
C21 C24 1.529(7)
C22 O12 1.404(6)
C22 H22A 0.9900
C22 H22B 0.9900
C23 H23A 0.9800
C23 H23B 0.9800
C23 H23C 0.9800
C24 H24A 0.9800
C24 H24B 0.9800
C24 H24C 0.9800
O3 H3 0.8400
O6 H6Y 0.8400
O9 H9 0.8400
O12 H12Y 0.8400

loop_
_geom_torsion_atom_site_label_1
_geom_torsion_atom_site_label_2
_geom_torsion_atom_site_label_3
_geom_torsion_atom_site_label_4
_geom_torsion
O1 C1 C2 O2 -6.1(4)
C6 C1 C2 O2 110.0(4)
O1 C1 C6 O3 -50.8(5)
C2 C1 C6 O3 -164.4(4)
O1 C1 C6 C7 -172.0(4)
C2 C1 C6 C7 74.4(5)
O3 C6 C7 O4 -144.7(4)
C1 C6 C7 O4 -22.6(6)
O3 C6 C7 C8 -29.7(5)
C1 C6 C7 C8 92.4(5)
O3 C6 C7 C10 94.9(5)
C1 C6 C7 C10 -143.0(4)
O4 C7 C8 O5 -32.5(5)
C10 C7 C8 O5 83.9(4)
C6 C7 C8 O5 -152.2(4)
O4 C7 C10 O6 -60.6(5)
C8 C7 C10 O6 -173.1(4)
C6 C7 C10 O6 60.8(5)
O7 C13 C14 O8 -4.5(4)
C18 C13 C14 O8 113.0(4)
O7 C13 C18 O9 -50.7(5)
C14 C13 C18 O9 -165.7(4)
O7 C13 C18 C19 -172.3(4)
C14 C13 C18 C19 72.7(5)
O9 C18 C19 O10 -145.9(3)
C13 C18 C19 O10 -23.8(5)
O9 C18 C19 C22 93.2(4)
C13 C18 C19 C22 -144.6(4)
O9 C18 C19 C20 -32.5(5)
C13 C18 C19 C20 89.7(5)
O10 C19 C20 O11 -32.8(4)
C22 C19 C20 O11 83.4(4)
C18 C19 C20 O11 -151.7(4)
O10 C19 C22 O12 -59.9(5)
C20 C19 C22 O12 -171.8(4)
C18 C19 C22 O12 62.3(5)
O2 C3 O1 C1 32.6(4)
C5 C3 O1 C1 149.9(4)
C4 C3 O1 C1 -87.1(5)
C6 C1 O1 C3 -134.4(4)
C2 C1 O1 C3 -15.9(4)
O1 C3 O2 C2 -37.0(4)
C5 C3 O2 C2 -153.1(4)
C4 C3 O2 C2 82.0(5)
C1 C2 O2 C3 26.4(4)
O5 C9 O4 C7 8.8(5)
C12 C9 O4 C7 -111.6(5)
C11 C9 O4 C7 124.2(4)
C8 C7 O4 C9 14.7(5)
C10 C7 O4 C9 -102.9(5)
C6 C7 O4 C9 136.3(4)
O4 C9 O5 C8 -30.3(5)
C12 C9 O5 C8 88.3(5)
C11 C9 O5 C8 -146.8(4)
C7 C8 O5 C9 38.9(5)
C18 C13 O7 C15 -137.4(4)
C14 C13 O7 C15 -17.1(4)
O8 C15 O7 C13 33.2(4)
C17 C15 O7 C13 150.3(4)
C16 C15 O7 C13 -86.3(5)
O7 C15 O8 C14 -35.9(4)
C17 C15 O8 C14 -152.5(4)
C16 C15 O8 C14 82.1(5)
C13 C14 O8 C15 24.9(4)
C22 C19 O10 C21 -102.4(4)
C20 C19 O10 C21 16.1(5)
C18 C19 O10 C21 135.8(4)
O11 C21 O10 C19 6.5(5)
C23 C21 O10 C19 123.9(4)
C24 C21 O10 C19 -113.7(4)
O10 C21 O11 C20 -28.6(5)
C23 C21 O11 C20 -146.5(4)
C24 C21 O11 C20 88.7(4)
C19 C20 O11 C21 38.3(5)
